data_7238683
loop_
_publ_author_name
'Meng, Xiangtai'
'Xie, Peizhong'
'Huang, You'
'Chen, Ruyu'

_publ_section_title
;
 Organocatalytic domino reaction of salicyl N-thiophosphoryl imines and
 methyl vinyl ketone initiated by an aza-MBH reaction with bifunctional
 phosphine catalysts
;
_journal_issue 21
_journal_name_full 'RSC Advances'
_journal_page_first 8104
_journal_paper_doi 10.1039/c2ra20823g
_journal_volume 2
_journal_year 2012
_chemical_formula_sum 'C23 H21 Br N O2 P S'
_chemical_formula_weight 486.35
_space_group_IT_number 15
_space_group_name_Hall '-C 2yc'
_space_group_name_H-M_alt 'C 1 2/c 1'
_symmetry_cell_setting monoclinic
_symmetry_space_group_name_H-M 'C 1 2/c 1'
_atom_sites_solution_hydrogens geom
_atom_sites_solution_primary direct
_atom_sites_solution_secondary difmap
_audit_creation_method SHELXL-97
_cell_angle_alpha 90.00
_cell_angle_beta 111.326(4)
_cell_angle_gamma 90.00
_cell_formula_units_Z 8
_cell_length_a 17.142(4)
_cell_length_b 14.596(3)
_cell_length_c 18.909(4)
_cell_measurement_reflns_used 8456
_cell_measurement_temperature 294(2)
_cell_measurement_theta_max 27.61
_cell_measurement_theta_min 3.54
_cell_volume 4407.2(17)
_computing_structure_refinement 'SHELXL-97 (Sheldrick, 1997)'
_computing_structure_solution 'SHELXS-97 (Sheldrick, 1990)'
_diffrn_ambient_temperature 294(2)
_diffrn_measured_fraction_theta_full 0.996
_diffrn_measured_fraction_theta_max 0.996
_diffrn_measurement_device_type 'Nonius KappaCCD'
_diffrn_measurement_method '\f scans, and \w scans with \k offsets'
_diffrn_radiation_monochromator graphite
_diffrn_radiation_source 'fine-focus sealed tube'
_diffrn_radiation_type MoK\a
_diffrn_radiation_wavelength 0.71073
_diffrn_reflns_av_R_equivalents 0.0556
_diffrn_reflns_av_sigmaI/netI 0.0655
_diffrn_reflns_limit_h_max 21
_diffrn_reflns_limit_h_min -19
_diffrn_reflns_limit_k_max 17
_diffrn_reflns_limit_k_min -18
_diffrn_reflns_limit_l_max 16
_diffrn_reflns_limit_l_min -23
_diffrn_reflns_number 12410
_diffrn_reflns_theta_full 26.43
_diffrn_reflns_theta_max 26.43
_diffrn_reflns_theta_min 1.89
_diffrn_standards_decay_% 0
_exptl_absorpt_coefficient_mu 2.052
_exptl_absorpt_correction_T_max 0.6387
_exptl_absorpt_correction_T_min 0.5780
_exptl_absorpt_correction_type multi-scan
_exptl_crystal_colour colourless
_exptl_crystal_density_diffrn 1.466
_exptl_crystal_density_method 'not measured'
_exptl_crystal_description plate
_exptl_crystal_F_000 1984
_exptl_crystal_size_max 0.30
_exptl_crystal_size_mid 0.28
_exptl_crystal_size_min 0.24
_refine_diff_density_max 0.886
_refine_diff_density_min -0.876
_refine_diff_density_rms 0.071
_refine_ls_extinction_method none
_refine_ls_goodness_of_fit_ref 1.007
_refine_ls_hydrogen_treatment mixed
_refine_ls_matrix_type full
_refine_ls_number_parameters 267
_refine_ls_number_reflns 4522
_refine_ls_number_restraints 1
_refine_ls_restrained_S_all 1.007
_refine_ls_R_factor_all 0.1036
_refine_ls_R_factor_gt 0.0472
_refine_ls_shift/su_max 0.008
_refine_ls_shift/su_mean 0.000
_refine_ls_structure_factor_coef Fsqd
_refine_ls_weighting_details 'calc w=1/[\s^2^(Fo^2^)+(0.0460P)^2^+7.4162P] where P=(Fo^2^+2Fc^2^)/3'
_refine_ls_weighting_scheme calc
_refine_ls_wR_factor_gt 0.1018
_refine_ls_wR_factor_ref 0.1251
_reflns_number_gt 2638
_reflns_number_total 4522
_reflns_threshold_expression >2sigma(I)
_cod_data_source_file c2ra20823g.txt
_cod_data_source_block 071123a
_cod_depositor_comments
;
The following automatic conversions were performed:

data item '_exptl_absorpt_correction_type' value 'Multi-scan' was
changed to 'multi-scan' in accordance with the
/home/saulius/struct/COD-crude-data/automatic-downloads/DataCite-retrospective/RSC/depositions/lib/dictionaries/cif_core.dic
dictionary named 'cif_core.dic' version 2.4.2 last updated on
2011-04-26.

Automatic conversion script
Id: cif_fix_values 6909 2019-04-08 15:41:33Z antanas 
;
_cod_original_cell_volume 4407.1(16)
_cod_original_sg_symbol_H-M C2/c
_cod_database_code 7238683

loop_
_symmetry_equiv_pos_as_xyz
'x, y, z'
'-x, y, -z+1/2'
'x+1/2, y+1/2, z'
'-x+1/2, y+1/2, -z+1/2'
'-x, -y, -z'
'x, -y, z-1/2'
'-x+1/2, -y+1/2, -z'
'x+1/2, -y+1/2, z-1/2'

loop_
_atom_site_label
_atom_site_type_symbol
_atom_site_fract_x
_atom_site_fract_y
_atom_site_fract_z
_atom_site_U_iso_or_equiv
_atom_site_adp_type
_atom_site_occupancy
_atom_site_symmetry_multiplicity
_atom_site_calc_flag
_atom_site_refinement_flags
Br1 Br 1.02462(3) 0.96087(4) 0.14487(4) 0.0820(2) Uani 1 1 d .
P1 P 0.68792(6) 0.83156(6) 0.16870(6) 0.0316(2) Uani 1 1 d .
S1 S 0.73235(6) 0.83098(7) 0.27942(6) 0.0441(3) Uani 1 1 d .
O1 O 0.92357(16) 0.56792(19) 0.15041(16) 0.0489(7) Uani 1 1 d .
O2 O 0.75887(18) 0.6462(2) 0.01776(16) 0.0520(7) Uani 1 1 d .
N1 N 0.74592(18) 0.7746(2) 0.13086(17) 0.0341(7) Uani 1 1 d D
C1 C 0.8101(2) 0.7073(2) 0.1693(2) 0.0319(8) Uani 1 1 d .
H1 H 0.8211 0.7123 0.2238 0.038 Uiso 1 1 calc R
C2 C 0.8918(2) 0.7291(3) 0.1582(2) 0.0327(8) Uani 1 1 d .
C3 C 0.9173(2) 0.8183(3) 0.1565(2) 0.0426(10) Uani 1 1 d .
H3 H 0.8846 0.8662 0.1628 0.051 Uiso 1 1 calc R
C4 C 0.9913(3) 0.8369(3) 0.1457(2) 0.0496(11) Uani 1 1 d .
C5 C 1.0398(2) 0.7667(4) 0.1346(2) 0.0533(12) Uani 1 1 d .
H5 H 1.0886 0.7798 0.1259 0.064 Uiso 1 1 calc R
C6 C 1.0155(2) 0.6783(3) 0.1364(2) 0.0483(11) Uani 1 1 d .
H6 H 1.0479 0.6307 0.1292 0.058 Uiso 1 1 calc R
C7 C 0.9426(2) 0.6592(3) 0.1491(2) 0.0383(9) Uani 1 1 d .
C8 C 0.8610(2) 0.5475(3) 0.1816(2) 0.0457(10) Uani 1 1 d .
H8A H 0.8839 0.5573 0.2360 0.055 Uiso 1 1 calc R
H8B H 0.8450 0.4836 0.1724 0.055 Uiso 1 1 calc R
C9 C 0.7839(2) 0.6079(2) 0.1460(2) 0.0359(9) Uani 1 1 d .
H9 H 0.7420 0.5901 0.1675 0.043 Uiso 1 1 calc R
C10 C 0.7468(2) 0.5926(3) 0.0610(2) 0.0383(9) Uani 1 1 d .
C11 C 0.6955(3) 0.5076(3) 0.0341(3) 0.0702(14) Uani 1 1 d .
H11A H 0.6849 0.4985 -0.0189 0.105 Uiso 1 1 calc R
H11B H 0.6433 0.5140 0.0415 0.105 Uiso 1 1 calc R
H11C H 0.7255 0.4558 0.0625 0.105 Uiso 1 1 calc R
C12 C 0.6810(2) 0.9452(2) 0.1280(2) 0.0366(9) Uani 1 1 d .
C13 C 0.7390(3) 1.0107(3) 0.1674(3) 0.0504(11) Uani 1 1 d .
H13 H 0.7783 0.9971 0.2152 0.061 Uiso 1 1 calc R
C14 C 0.7384(3) 1.0958(3) 0.1358(3) 0.0660(14) Uani 1 1 d .
H14 H 0.7775 1.1396 0.1623 0.079 Uiso 1 1 calc R
C15 C 0.6810(4) 1.1161(3) 0.0660(4) 0.0700(15) Uani 1 1 d .
H15 H 0.6807 1.1741 0.0455 0.084 Uiso 1 1 calc R
C16 C 0.6237(3) 1.0523(3) 0.0255(3) 0.0650(14) Uani 1 1 d .
H16 H 0.5852 1.0666 -0.0224 0.078 Uiso 1 1 calc R
C17 C 0.6232(3) 0.9663(3) 0.0564(2) 0.0481(11) Uani 1 1 d .
H17 H 0.5843 0.9227 0.0292 0.058 Uiso 1 1 calc R
C18 C 0.5830(2) 0.7845(2) 0.1312(2) 0.0344(9) Uani 1 1 d .
C19 C 0.5241(2) 0.8123(3) 0.1610(3) 0.0566(12) Uani 1 1 d .
H19 H 0.5377 0.8578 0.1980 0.068 Uiso 1 1 calc R
C20 C 0.4455(3) 0.7733(4) 0.1363(3) 0.0717(15) Uani 1 1 d .
H20 H 0.4064 0.7926 0.1566 0.086 Uiso 1 1 calc R
C21 C 0.4247(3) 0.7061(3) 0.0819(3) 0.0615(13) Uani 1 1 d .
H21 H 0.3722 0.6786 0.0663 0.074 Uiso 1 1 calc R
C22 C 0.4810(3) 0.6801(3) 0.0511(3) 0.0546(11) Uani 1 1 d .
H22 H 0.4664 0.6355 0.0135 0.065 Uiso 1 1 calc R
C23 C 0.5601(2) 0.7189(3) 0.0747(2) 0.0464(10) Uani 1 1 d .
H23 H 0.5979 0.7006 0.0524 0.056 Uiso 1 1 calc R
H1A H 0.742(2) 0.796(2) 0.0858(10) 0.029(10) Uiso 1 1 d D

loop_
_atom_site_aniso_label
_atom_site_aniso_U_11
_atom_site_aniso_U_22
_atom_site_aniso_U_33
_atom_site_aniso_U_23
_atom_site_aniso_U_13
_atom_site_aniso_U_12
Br1 0.0695(4) 0.0677(4) 0.1057(5) 0.0135(3) 0.0283(3) -0.0272(3)
P1 0.0315(5) 0.0335(5) 0.0345(6) -0.0017(4) 0.0178(4) 0.0023(4)
S1 0.0450(6) 0.0574(7) 0.0334(6) -0.0027(5) 0.0187(5) 0.0078(5)
O1 0.0501(16) 0.0392(16) 0.065(2) 0.0001(14) 0.0293(15) 0.0103(13)
O2 0.0711(19) 0.0516(18) 0.0385(17) 0.0043(14) 0.0262(15) -0.0007(15)
N1 0.0398(17) 0.0390(18) 0.0293(18) 0.0049(15) 0.0196(15) 0.0095(14)
C1 0.0354(19) 0.035(2) 0.030(2) 0.0022(16) 0.0186(17) 0.0054(16)
C2 0.0310(19) 0.038(2) 0.031(2) 0.0006(17) 0.0133(16) -0.0002(17)
C3 0.041(2) 0.043(2) 0.045(2) 0.0040(19) 0.0164(19) 0.0010(18)
C4 0.041(2) 0.054(3) 0.048(3) 0.009(2) 0.011(2) -0.016(2)
C5 0.036(2) 0.082(4) 0.046(3) 0.012(2) 0.021(2) 0.000(2)
C6 0.039(2) 0.065(3) 0.044(3) 0.007(2) 0.018(2) 0.013(2)
C7 0.036(2) 0.047(3) 0.033(2) 0.0017(18) 0.0131(17) 0.0054(18)
C8 0.051(2) 0.037(2) 0.050(3) 0.006(2) 0.018(2) 0.0018(19)
C9 0.042(2) 0.033(2) 0.040(2) 0.0015(17) 0.0236(19) -0.0024(17)
C10 0.037(2) 0.038(2) 0.044(2) -0.007(2) 0.0191(19) 0.0012(17)
C11 0.072(3) 0.066(3) 0.067(3) -0.022(3) 0.019(3) -0.019(3)
C12 0.039(2) 0.034(2) 0.046(2) -0.0034(19) 0.0258(19) 0.0028(17)
C13 0.060(3) 0.043(3) 0.055(3) -0.005(2) 0.028(2) -0.006(2)
C14 0.085(4) 0.035(3) 0.097(4) -0.012(3) 0.056(3) -0.012(2)
C15 0.087(4) 0.039(3) 0.112(5) 0.017(3) 0.070(4) 0.014(3)
C16 0.069(3) 0.061(3) 0.075(4) 0.030(3) 0.037(3) 0.024(3)
C17 0.045(2) 0.053(3) 0.052(3) 0.010(2) 0.024(2) 0.008(2)
C18 0.035(2) 0.034(2) 0.040(2) 0.0010(18) 0.0201(18) 0.0008(16)
C19 0.045(2) 0.074(3) 0.058(3) -0.018(3) 0.027(2) -0.007(2)
C20 0.044(3) 0.101(4) 0.084(4) -0.013(3) 0.041(3) -0.016(3)
C21 0.044(3) 0.076(3) 0.064(3) -0.001(3) 0.020(2) -0.022(2)
C22 0.056(3) 0.048(3) 0.055(3) -0.007(2) 0.015(2) -0.013(2)
C23 0.045(2) 0.044(2) 0.055(3) -0.009(2) 0.024(2) -0.0027(19)

loop_
_atom_type_symbol
_atom_type_description
_atom_type_scat_dispersion_real
_atom_type_scat_dispersion_imag
_atom_type_scat_source
C C 0.0033 0.0016 'International Tables Vol C Tables 4.2.6.8 and 6.1.1.4'
H H 0.0000 0.0000 'International Tables Vol C Tables 4.2.6.8 and 6.1.1.4'
N N 0.0061 0.0033 'International Tables Vol C Tables 4.2.6.8 and 6.1.1.4'
O O 0.0106 0.0060 'International Tables Vol C Tables 4.2.6.8 and 6.1.1.4'
P P 0.1023 0.0942 'International Tables Vol C Tables 4.2.6.8 and 6.1.1.4'
S S 0.1246 0.1234 'International Tables Vol C Tables 4.2.6.8 and 6.1.1.4'
Br Br -0.2901 2.4595 'International Tables Vol C Tables 4.2.6.8 and 6.1.1.4'

loop_
_geom_angle_atom_site_label_1
_geom_angle_atom_site_label_2
_geom_angle_atom_site_label_3
_geom_angle
N1 P1 C18 107.96(17)
N1 P1 C12 103.55(16)
C18 P1 C12 106.12(17)
N1 P1 S1 113.74(12)
C18 P1 S1 111.32(13)
C12 P1 S1 113.55(14)
C7 O1 C8 115.3(3)
C1 N1 P1 126.2(2)
C1 N1 H1A 120(2)
P1 N1 H1A 113(2)
N1 C1 C2 110.8(3)
N1 C1 C9 113.9(3)
C2 C1 C9 110.2(3)
N1 C1 H1 107.2
C2 C1 H1 107.2
C9 C1 H1 107.2
C3 C2 C7 118.2(3)
C3 C2 C1 121.1(3)
C7 C2 C1 120.7(3)
C2 C3 C4 120.4(4)
C2 C3 H3 119.8
C4 C3 H3 119.8
C5 C4 C3 120.7(4)
C5 C4 Br1 120.4(3)
C3 C4 Br1 118.9(3)
C6 C5 C4 119.5(4)
C6 C5 H5 120.3
C4 C5 H5 120.3
C5 C6 C7 120.1(4)
C5 C6 H6 120.0
C7 C6 H6 120.0
O1 C7 C6 115.7(4)
O1 C7 C2 123.1(3)
C6 C7 C2 121.2(4)
O1 C8 C9 110.9(3)
O1 C8 H8A 109.5
C9 C8 H8A 109.5
O1 C8 H8B 109.5
C9 C8 H8B 109.5
H8A C8 H8B 108.0
C10 C9 C8 110.2(3)
C10 C9 C1 114.2(3)
C8 C9 C1 107.7(3)
C10 C9 H9 108.2
C8 C9 H9 108.2
C1 C9 H9 108.2
O2 C10 C11 122.2(4)
O2 C10 C9 121.1(3)
C11 C10 C9 116.7(4)
C10 C11 H11A 109.5
C10 C11 H11B 109.5
H11A C11 H11B 109.5
C10 C11 H11C 109.5
H11A C11 H11C 109.5
H11B C11 H11C 109.5
C13 C12 C17 119.3(4)
C13 C12 P1 118.6(3)
C17 C12 P1 122.0(3)
C14 C13 C12 119.9(5)
C14 C13 H13 120.1
C12 C13 H13 120.1
C15 C14 C13 120.4(5)
C15 C14 H14 119.8
C13 C14 H14 119.8
C14 C15 C16 120.8(5)
C14 C15 H15 119.6
C16 C15 H15 119.6
C15 C16 C17 119.7(5)
C15 C16 H16 120.2
C17 C16 H16 120.2
C16 C17 C12 120.0(4)
C16 C17 H17 120.0
C12 C17 H17 120.0
C23 C18 C19 118.3(4)
C23 C18 P1 121.9(3)
C19 C18 P1 119.7(3)
C20 C19 C18 120.6(4)
C20 C19 H19 119.7
C18 C19 H19 119.7
C21 C20 C19 120.3(4)
C21 C20 H20 119.8
C19 C20 H20 119.8
C22 C21 C20 119.5(4)
C22 C21 H21 120.3
C20 C21 H21 120.3
C21 C22 C23 121.1(4)
C21 C22 H22 119.4
C23 C22 H22 119.4
C18 C23 C22 120.1(4)
C18 C23 H23 120.0
C22 C23 H23 120.0

loop_
_geom_bond_atom_site_label_1
_geom_bond_atom_site_label_2
_geom_bond_distance
Br1 C4 1.899(4)
P1 N1 1.646(3)
P1 C18 1.811(4)
P1 C12 1.814(4)
P1 S1 1.9501(15)
O1 C7 1.373(5)
O1 C8 1.430(5)
O2 C10 1.202(5)
N1 C1 1.457(4)
N1 H1A 0.888(10)
C1 C2 1.523(5)
C1 C9 1.535(5)
C1 H1 0.9800
C2 C3 1.377(5)
C2 C7 1.392(5)
C3 C4 1.384(5)
C3 H3 0.9300
C4 C5 1.383(6)
C5 C6 1.360(6)
C5 H5 0.9300
C6 C7 1.384(5)
C6 H6 0.9300
C8 C9 1.525(5)
C8 H8A 0.9700
C8 H8B 0.9700
C9 C10 1.515(5)
C9 H9 0.9800
C10 C11 1.499(6)
C11 H11A 0.9600
C11 H11B 0.9600
C11 H11C 0.9600
C12 C13 1.386(6)
C12 C17 1.390(5)
C13 C14 1.377(6)
C13 H13 0.9300
C14 C15 1.363(7)
C14 H14 0.9300
C15 C16 1.367(7)
C15 H15 0.9300
C16 C17 1.386(6)
C16 H16 0.9300
C17 H17 0.9300
C18 C23 1.381(5)
C18 C19 1.384(5)
C19 C20 1.380(6)
C19 H19 0.9300
C20 C21 1.370(6)
C20 H20 0.9300
C21 C22 1.351(6)
C21 H21 0.9300
C22 C23 1.385(5)
C22 H22 0.9300
C23 H23 0.9300

loop_
_geom_hbond_atom_site_label_D
_geom_hbond_atom_site_label_H
_geom_hbond_atom_site_label_A
_geom_hbond_distance_DH
_geom_hbond_distance_HA
_geom_hbond_distance_DA
_geom_hbond_angle_DHA
_geom_hbond_site_symmetry_A
N1 H1A O2 0.888(10) 2.126(11) 3.012(4) 175(3) 7_665

loop_
_geom_torsion_atom_site_label_1
_geom_torsion_atom_site_label_2
_geom_torsion_atom_site_label_3
_geom_torsion_atom_site_label_4
_geom_torsion
C18 P1 N1 C1 -106.7(3)
C12 P1 N1 C1 141.1(3)
S1 P1 N1 C1 17.4(3)
P1 N1 C1 C2 -129.0(3)
P1 N1 C1 C9 106.0(3)
N1 C1 C2 C3 36.5(5)
C9 C1 C2 C3 163.5(3)
N1 C1 C2 C7 -143.3(3)
C9 C1 C2 C7 -16.3(5)
C7 C2 C3 C4 0.4(6)
C1 C2 C3 C4 -179.4(3)
C2 C3 C4 C5 1.5(6)
C2 C3 C4 Br1 -179.4(3)
C3 C4 C5 C6 -1.8(6)
Br1 C4 C5 C6 179.0(3)
C4 C5 C6 C7 0.2(6)
C8 O1 C7 C6 165.2(3)
C8 O1 C7 C2 -16.2(5)
C5 C6 C7 O1 -179.7(4)
C5 C6 C7 C2 1.7(6)
C3 C2 C7 O1 179.5(3)
C1 C2 C7 O1 -0.7(5)
C3 C2 C7 C6 -2.0(5)
C1 C2 C7 C6 177.8(3)
C7 O1 C8 C9 49.6(4)
O1 C8 C9 C10 59.8(4)
O1 C8 C9 C1 -65.3(4)
N1 C1 C9 C10 49.2(4)
C2 C1 C9 C10 -76.1(4)
N1 C1 C9 C8 171.8(3)
C2 C1 C9 C8 46.5(4)
C8 C9 C10 O2 -101.6(4)
C1 C9 C10 O2 19.7(5)
C8 C9 C10 C11 77.8(4)
C1 C9 C10 C11 -160.9(4)
N1 P1 C12 C13 -92.8(3)
C18 P1 C12 C13 153.7(3)
S1 P1 C12 C13 31.1(3)
N1 P1 C12 C17 82.5(3)
C18 P1 C12 C17 -31.0(3)
S1 P1 C12 C17 -153.6(3)
C17 C12 C13 C14 0.6(6)
P1 C12 C13 C14 176.1(3)
C12 C13 C14 C15 0.1(7)
C13 C14 C15 C16 -0.9(7)
C14 C15 C16 C17 0.9(7)
C15 C16 C17 C12 -0.2(6)
C13 C12 C17 C16 -0.6(6)
P1 C12 C17 C16 -175.9(3)
N1 P1 C18 C23 -6.1(4)
C12 P1 C18 C23 104.4(3)
S1 P1 C18 C23 -131.6(3)
N1 P1 C18 C19 171.8(3)
C12 P1 C18 C19 -77.7(4)
S1 P1 C18 C19 46.3(4)
C23 C18 C19 C20 1.9(7)
P1 C18 C19 C20 -176.1(4)
C18 C19 C20 C21 0.1(8)
C19 C20 C21 C22 -1.8(8)
C20 C21 C22 C23 1.3(7)
C19 C18 C23 C22 -2.4(6)
P1 C18 C23 C22 175.6(3)
C21 C22 C23 C18 0.8(7)
